data_7113929
loop_
_publ_author_name
'Yujie Liang'
'Ke Yu'
'Bin Li'
'Shansheng Xu'
'Haibin Song'
'Baiquan Wang'

_publ_section_title
;
 Rh(III)-catalyzed synthesis of 1-aminoindole derivatives from
 2-acetyl-1-arylhydrazines and diazo compounds in water
;
_journal_name_full Chem.Commun.
_journal_page_first 6130
_journal_paper_doi 10.1039/C4CC01520G
_journal_volume 50
_journal_year 2014
_chemical_formula_sum 'C14 H16 N2 O3'
_chemical_formula_weight 260.29
_chemical_name_systematic
; 
 ? 
;
_space_group_IT_number 14
_symmetry_cell_setting monoclinic
_symmetry_space_group_name_Hall '-P 2ybc'
_symmetry_space_group_name_H-M 'P 1 21/c 1'
_atom_sites_solution_hydrogens geom
_atom_sites_solution_primary direct
_atom_sites_solution_secondary difmap
_audit_creation_method SHELXL-97
_cell_angle_alpha 90.00
_cell_angle_beta 91.99(3)
_cell_angle_gamma 90.00
_cell_formula_units_Z 4
_cell_length_a 4.7179(9)
_cell_length_b 31.177(6)
_cell_length_c 9.2903(19)
_cell_measurement_reflns_used 2055
_cell_measurement_temperature 293(2)
_cell_measurement_theta_max 27.7751
_cell_measurement_theta_min 2.2886
_cell_volume 1365.7(5)
_computing_cell_refinement CrystalClear
_computing_data_collection CrystalClear
_computing_data_reduction CrystalClear
_computing_molecular_graphics 'Bruker SHELXTL'
_computing_publication_material 'Bruker SHELXTL'
_computing_structure_refinement 'SHELXL-97 (Sheldrick, 1997)'
_computing_structure_solution 'SHELXS-97 (Sheldrick, 1990)'
_diffrn_ambient_temperature 293(2)
_diffrn_detector_area_resol_mean 7.31
_diffrn_measured_fraction_theta_full 0.971
_diffrn_measured_fraction_theta_max 0.971
_diffrn_measurement_device_type 'Rigaku Saturn 70 CCD'
_diffrn_measurement_method '\w scans'
_diffrn_radiation_monochromator multilayer
_diffrn_radiation_source 'rotating anode'
_diffrn_radiation_type MoK\a
_diffrn_radiation_wavelength 0.71073
_diffrn_reflns_av_R_equivalents 0.1475
_diffrn_reflns_av_sigmaI/netI 0.1799
_diffrn_reflns_limit_h_max 5
_diffrn_reflns_limit_h_min -5
_diffrn_reflns_limit_k_max 38
_diffrn_reflns_limit_k_min -38
_diffrn_reflns_limit_l_max 10
_diffrn_reflns_limit_l_min -11
_diffrn_reflns_number 10094
_diffrn_reflns_theta_full 26.00
_diffrn_reflns_theta_max 26.00
_diffrn_reflns_theta_min 1.31
_exptl_absorpt_coefficient_mu 0.090
_exptl_absorpt_correction_T_max 1.0000
_exptl_absorpt_correction_T_min 0.5918
_exptl_absorpt_correction_type multi-scan
_exptl_absorpt_process_details CrystalClear
_exptl_crystal_colour Colorless
_exptl_crystal_density_diffrn 1.266
_exptl_crystal_density_method 'not measured'
_exptl_crystal_description Prism
_exptl_crystal_F_000 552
_exptl_crystal_size_max 0.2000
_exptl_crystal_size_mid 0.2000
_exptl_crystal_size_min 0.2000
_refine_diff_density_max 0.247
_refine_diff_density_min -0.255
_refine_diff_density_rms 0.070
_refine_ls_extinction_coef 0.034(5)
_refine_ls_extinction_expression Fc^*^=kFc[1+0.001xFc^2^\l^3^/sin(2\q)]^-1/4^
_refine_ls_extinction_method SHELXL
_refine_ls_goodness_of_fit_ref 0.939
_refine_ls_hydrogen_treatment mixed
_refine_ls_matrix_type full
_refine_ls_number_parameters 179
_refine_ls_number_reflns 2606
_refine_ls_number_restraints 0
_refine_ls_restrained_S_all 0.939
_refine_ls_R_factor_all 0.1805
_refine_ls_R_factor_gt 0.0909
_refine_ls_shift/su_max 0.002
_refine_ls_shift/su_mean 0.000
_refine_ls_structure_factor_coef Fsqd
_refine_ls_weighting_details 'calc w=1/[\s^2^(Fo^2^)+(0.0986P)^2^+0.0000P] where P=(Fo^2^+2Fc^2^)/3'
_refine_ls_weighting_scheme calc
_refine_ls_wR_factor_gt 0.2120
_refine_ls_wR_factor_ref 0.2720
_reflns_number_gt 848
_reflns_number_total 2606
_reflns_threshold_expression >2sigma(I)
_cod_data_source_file c4cc01520g2.cif
_cod_data_source_block r131022b1
_cod_original_sg_symbol_H-M P2(1)/c
_cod_database_code 7113929

loop_
_symmetry_equiv_pos_as_xyz
'x, y, z'
'-x, y+1/2, -z+1/2'
'-x, -y, -z'
'x, -y-1/2, z-1/2'

loop_
_atom_site_label
_atom_site_type_symbol
_atom_site_fract_x
_atom_site_fract_y
_atom_site_fract_z
_atom_site_U_iso_or_equiv
_atom_site_adp_type
_atom_site_occupancy
_atom_site_symmetry_multiplicity
_atom_site_calc_flag
_atom_site_refinement_flags
O1 O 0.1305(7) 0.40106(12) -0.1627(4) 0.0716(12) Uani 1 1 d .
O2 O 0.3939(9) 0.27887(12) 0.3169(4) 0.0900(14) Uani 1 1 d .
O3 O 0.1302(8) 0.32176(10) 0.4550(4) 0.0731(12) Uani 1 1 d .
N1 N 0.4710(8) 0.39548(13) 0.0750(4) 0.0551(11) Uani 1 1 d .
N2 N 0.5695(9) 0.40826(13) -0.0583(5) 0.0553(11) Uani 1 1 d .
H2 H 0.774(10) 0.4026(14) -0.075(5) 0.083 Uiso 1 1 d .
C1 C 0.6522(11) 0.32004(15) 0.0542(6) 0.0731(17) Uani 1 1 d .
H1A H 0.5560 0.3125 -0.0350 0.110 Uiso 1 1 calc R
H1B H 0.6705 0.2951 0.1143 0.110 Uiso 1 1 calc R
H1C H 0.8372 0.3310 0.0351 0.110 Uiso 1 1 calc R
C2 C 0.4850(10) 0.35366(15) 0.1296(5) 0.0559(13) Uani 1 1 d .
C3 C 0.3255(9) 0.35228(15) 0.2503(5) 0.0534(13) Uani 1 1 d .
C4 C 0.1973(9) 0.39479(15) 0.2699(5) 0.0507(12) Uani 1 1 d .
C5 C 0.0071(10) 0.41258(15) 0.3666(5) 0.0563(13) Uani 1 1 d .
H5 H -0.0633 0.3962 0.4410 0.068 Uiso 1 1 calc R
C6 C -0.0738(10) 0.45543(17) 0.3485(6) 0.0665(15) Uani 1 1 d .
H6 H -0.1949 0.4677 0.4137 0.080 Uiso 1 1 calc R
C7 C 0.0229(11) 0.48026(17) 0.2347(6) 0.0687(15) Uani 1 1 d .
H7 H -0.0400 0.5084 0.2242 0.082 Uiso 1 1 calc R
C8 C 0.2107(10) 0.46376(16) 0.1373(6) 0.0615(14) Uani 1 1 d .
H8 H 0.2806 0.4804 0.0635 0.074 Uiso 1 1 calc R
C9 C 0.2903(9) 0.42044(15) 0.1559(5) 0.0504(12) Uani 1 1 d .
C10 C 0.3838(11) 0.40844(15) -0.1751(6) 0.0585(14) Uani 1 1 d .
C11 C 0.5138(11) 0.41890(17) -0.3180(6) 0.0758(17) Uani 1 1 d .
H11A H 0.4433 0.3992 -0.3902 0.114 Uiso 1 1 calc R
H11B H 0.7164 0.4164 -0.3084 0.114 Uiso 1 1 calc R
H11C H 0.4640 0.4477 -0.3458 0.114 Uiso 1 1 calc R
C12 C 0.2920(11) 0.31392(17) 0.3396(6) 0.0651(15) Uani 1 1 d .
C13 C 0.0641(13) 0.28502(17) 0.5434(6) 0.086(2) Uani 1 1 d .
H13A H 0.2373 0.2713 0.5790 0.103 Uiso 1 1 calc R
H13B H -0.0463 0.2643 0.4876 0.103 Uiso 1 1 calc R
C14 C -0.1018(14) 0.30108(19) 0.6660(7) 0.103(2) Uani 1 1 d .
H14A H 0.0096 0.3216 0.7204 0.154 Uiso 1 1 calc R
H14B H -0.1490 0.2775 0.7271 0.154 Uiso 1 1 calc R
H14C H -0.2727 0.3145 0.6295 0.154 Uiso 1 1 calc R

loop_
_atom_site_aniso_label
_atom_site_aniso_U_11
_atom_site_aniso_U_22
_atom_site_aniso_U_33
_atom_site_aniso_U_23
_atom_site_aniso_U_13
_atom_site_aniso_U_12
O1 0.036(2) 0.113(3) 0.066(3) -0.004(2) 0.0097(19) -0.0049(18)
O2 0.119(4) 0.067(3) 0.086(3) 0.000(2) 0.035(3) 0.014(2)
O3 0.091(3) 0.064(2) 0.065(3) 0.0113(18) 0.025(2) -0.0017(18)
N1 0.045(3) 0.079(3) 0.042(3) 0.006(2) 0.011(2) -0.002(2)
N2 0.034(2) 0.090(3) 0.043(3) 0.008(2) 0.008(2) -0.003(2)
C1 0.067(4) 0.081(4) 0.073(4) -0.008(3) 0.025(3) 0.009(3)
C2 0.050(3) 0.071(3) 0.046(3) 0.002(2) 0.005(2) -0.004(2)
C3 0.048(3) 0.070(3) 0.043(3) -0.001(2) 0.008(2) 0.000(2)
C4 0.043(3) 0.070(3) 0.039(3) -0.002(2) 0.006(2) 0.000(2)
C5 0.059(3) 0.067(3) 0.043(3) 0.002(2) 0.010(2) -0.002(2)
C6 0.062(4) 0.080(4) 0.058(4) -0.009(3) 0.014(3) 0.016(3)
C7 0.072(4) 0.064(3) 0.070(4) -0.003(3) 0.007(3) 0.008(3)
C8 0.059(4) 0.069(3) 0.057(4) 0.008(3) 0.011(3) 0.000(3)
C9 0.036(3) 0.071(3) 0.044(3) 0.001(2) 0.003(2) -0.001(2)
C10 0.047(3) 0.073(3) 0.056(4) -0.002(3) 0.012(3) 0.004(3)
C11 0.063(4) 0.112(5) 0.053(4) 0.005(3) 0.012(3) 0.002(3)
C12 0.076(4) 0.068(4) 0.053(4) -0.001(3) 0.018(3) 0.000(3)
C13 0.113(5) 0.071(4) 0.076(5) 0.021(3) 0.036(4) -0.004(3)
C14 0.140(6) 0.089(4) 0.082(5) 0.014(4) 0.046(4) -0.017(4)

loop_
_atom_type_symbol
_atom_type_description
_atom_type_scat_dispersion_real
_atom_type_scat_dispersion_imag
_atom_type_scat_source
C C 0.0033 0.0016 'International Tables Vol C Tables 4.2.6.8 and 6.1.1.4'
H H 0.0000 0.0000 'International Tables Vol C Tables 4.2.6.8 and 6.1.1.4'
N N 0.0061 0.0033 'International Tables Vol C Tables 4.2.6.8 and 6.1.1.4'
O O 0.0106 0.0060 'International Tables Vol C Tables 4.2.6.8 and 6.1.1.4'

loop_
_geom_angle_atom_site_label_1
_geom_angle_atom_site_label_2
_geom_angle_atom_site_label_3
_geom_angle
C12 O3 C13 116.3(4)
C9 N1 N2 123.2(4)
C9 N1 C2 110.3(4)
N2 N1 C2 125.1(4)
C10 N2 N1 118.7(4)
C10 N2 H2 118(3)
N1 N2 H2 116(3)
C2 C1 H1A 109.5
C2 C1 H1B 109.5
H1A C1 H1B 109.5
C2 C1 H1C 109.5
H1A C1 H1C 109.5
H1B C1 H1C 109.5
C3 C2 N1 107.7(4)
C3 C2 C1 132.2(5)
N1 C2 C1 120.1(4)
C2 C3 C12 124.1(5)
C2 C3 C4 108.2(4)
C12 C3 C4 127.7(5)
C5 C4 C9 118.6(4)
C5 C4 C3 135.2(4)
C9 C4 C3 106.2(4)
C6 C5 C4 118.6(4)
C6 C5 H5 120.7
C4 C5 H5 120.7
C5 C6 C7 121.6(5)
C5 C6 H6 119.2
C7 C6 H6 119.2
C8 C7 C6 121.3(5)
C8 C7 H7 119.3
C6 C7 H7 119.3
C7 C8 C9 116.7(5)
C7 C8 H8 121.7
C9 C8 H8 121.7
N1 C9 C4 107.5(4)
N1 C9 C8 129.3(4)
C4 C9 C8 123.1(4)
O1 C10 N2 121.5(5)
O1 C10 C11 123.2(5)
N2 C10 C11 115.3(4)
C10 C11 H11A 109.5
C10 C11 H11B 109.5
H11A C11 H11B 109.5
C10 C11 H11C 109.5
H11A C11 H11C 109.5
H11B C11 H11C 109.5
O2 C12 O3 122.4(5)
O2 C12 C3 125.7(5)
O3 C12 C3 111.9(4)
O3 C13 C14 107.3(4)
O3 C13 H13A 110.3
C14 C13 H13A 110.3
O3 C13 H13B 110.3
C14 C13 H13B 110.3
H13A C13 H13B 108.5
C13 C14 H14A 109.5
C13 C14 H14B 109.5
H14A C14 H14B 109.5
C13 C14 H14C 109.5
H14A C14 H14C 109.5
H14B C14 H14C 109.5

loop_
_geom_bond_atom_site_label_1
_geom_bond_atom_site_label_2
_geom_bond_distance
O1 C10 1.226(5)
O2 C12 1.215(5)
O3 C12 1.360(6)
O3 C13 1.450(6)
N1 C9 1.393(5)
N1 N2 1.395(5)
N1 C2 1.400(6)
N2 C10 1.371(6)
N2 H2 1.00(5)
C1 C2 1.500(6)
C1 H1A 0.9600
C1 H1B 0.9600
C1 H1C 0.9600
C2 C3 1.373(6)
C3 C12 1.467(6)
C3 C4 1.471(6)
C4 C5 1.405(6)
C4 C9 1.409(6)
C5 C6 1.398(6)
C5 H5 0.9300
C6 C7 1.399(7)
C6 H6 0.9300
C7 C8 1.387(6)
C7 H7 0.9300
C8 C9 1.411(6)
C8 H8 0.9300
C10 C11 1.517(6)
C11 H11A 0.9600
C11 H11B 0.9600
C11 H11C 0.9600
C13 C14 1.491(7)
C13 H13A 0.9700
C13 H13B 0.9700
C14 H14A 0.9600
C14 H14B 0.9600
C14 H14C 0.9600

loop_
_geom_torsion_atom_site_label_1
_geom_torsion_atom_site_label_2
_geom_torsion_atom_site_label_3
_geom_torsion_atom_site_label_4
_geom_torsion
C9 N1 N2 C10 -72.2(6)
C2 N1 N2 C10 92.8(6)
C9 N1 C2 C3 -3.2(5)
N2 N1 C2 C3 -169.9(4)
C9 N1 C2 C1 176.1(4)
N2 N1 C2 C1 9.4(7)
N1 C2 C3 C12 -178.9(4)
C1 C2 C3 C12 2.0(9)
N1 C2 C3 C4 2.0(5)
C1 C2 C3 C4 -177.2(5)
C2 C3 C4 C5 176.4(5)
C12 C3 C4 C5 -2.8(9)
C2 C3 C4 C9 -0.1(5)
C12 C3 C4 C9 -179.2(5)
C9 C4 C5 C6 -2.2(7)
C3 C4 C5 C6 -178.3(5)
C4 C5 C6 C7 2.0(8)
C5 C6 C7 C8 -2.0(8)
C6 C7 C8 C9 2.2(8)
N2 N1 C9 C4 170.1(4)
C2 N1 C9 C4 3.1(5)
N2 N1 C9 C8 -11.6(8)
C2 N1 C9 C8 -178.6(5)
C5 C4 C9 N1 -179.0(4)
C3 C4 C9 N1 -1.8(5)
C5 C4 C9 C8 2.6(7)
C3 C4 C9 C8 179.8(4)
C7 C8 C9 N1 179.4(5)
C7 C8 C9 C4 -2.6(7)
N1 N2 C10 O1 6.0(7)
N1 N2 C10 C11 -174.8(4)
C13 O3 C12 O2 -5.3(8)
C13 O3 C12 C3 174.9(4)
C2 C3 C12 O2 -1.7(9)
C4 C3 C12 O2 177.3(5)
C2 C3 C12 O3 178.1(4)
C4 C3 C12 O3 -2.9(7)
C12 O3 C13 C14 177.5(5)
